data_4328266
loop_
_publ_author_name
'Evelyn Wuttke'
'Florian Pevny'
'Yves-Marie Hervault'
'Lucie Norel'
'Malte Drescher'
'Rainer F. Winter'
'St\'ephane Rigaut'

_publ_section_title
;
 Fully Delocalized (Ethynyl)(vinyl)phenylene Bridged Triruthenium
 Complexes in up to Five Different Oxidation States
;
_journal_name_full 'Inorganic Chemistry'
_journal_page_first 1902
_journal_page_last 1915
_journal_paper_doi 10.1021/ic2022177
_journal_volume 51
_journal_year 2012
_chemical_formula_moiety 'C50 H96 Cl2 O4 P4 Ru2, 4(C H Cl3)'
_chemical_formula_sum 'C54 H100 Cl14 O4 P4 Ru2'
_chemical_formula_weight 1635.66
_chemical_name_systematic
; 
 ? 
;
_space_group_IT_number 2
_symmetry_cell_setting triclinic
_symmetry_space_group_name_Hall '-P 1'
_symmetry_space_group_name_H-M 'P -1'
_atom_sites_solution_hydrogens geom
_atom_sites_solution_primary heavy
_atom_sites_solution_secondary difmap
_audit_creation_method SHELXL-97
_cell_angle_alpha 96.58(3)
_cell_angle_beta 93.34(3)
_cell_angle_gamma 110.62(3)
_cell_formula_units_Z 1
_cell_length_a 9.2229(18)
_cell_length_b 11.547(2)
_cell_length_c 18.729(4)
_cell_measurement_reflns_used 42238
_cell_measurement_temperature 100(2)
_cell_measurement_theta_max 27.24
_cell_measurement_theta_min 1.79
_cell_volume 1844.0(8)
_computing_cell_refinement 'STOE X-AREA'
_computing_data_collection 'STOE X-AREA'
_computing_data_reduction 'STOE X-RED'
_computing_structure_refinement 'SHELXL-97 (Sheldrick, 1997)'
_computing_structure_solution 'SHELXS-97 (Sheldrick, 1990)'
_diffrn_ambient_temperature 100(2)
_diffrn_detector_area_resol_mean 6.67
_diffrn_measured_fraction_theta_full 0.991
_diffrn_measured_fraction_theta_max 0.991
_diffrn_measurement_device_type 'STOE IPDS 2T'
_diffrn_measurement_method 'rotation method'
_diffrn_radiation_monochromator graphite
_diffrn_radiation_source 'fine-focus sealed tube'
_diffrn_radiation_type MoK\a
_diffrn_radiation_wavelength 0.71073
_diffrn_reflns_av_R_equivalents 0.0700
_diffrn_reflns_av_sigmaI/netI 0.0479
_diffrn_reflns_limit_h_max 11
_diffrn_reflns_limit_h_min -11
_diffrn_reflns_limit_k_max 14
_diffrn_reflns_limit_k_min -14
_diffrn_reflns_limit_l_max 23
_diffrn_reflns_limit_l_min -23
_diffrn_reflns_number 26143
_diffrn_reflns_theta_full 26.76
_diffrn_reflns_theta_max 26.76
_diffrn_reflns_theta_min 1.90
_exptl_absorpt_coefficient_mu 1.043
_exptl_absorpt_correction_T_max 0.8038
_exptl_absorpt_correction_T_min 0.7268
_exptl_absorpt_correction_type integration
_exptl_absorpt_process_details empirical
_exptl_crystal_colour red
_exptl_crystal_density_diffrn 1.473
_exptl_crystal_description block
_exptl_crystal_F_000 842
_exptl_crystal_size_max 0.500
_exptl_crystal_size_mid 0.400
_exptl_crystal_size_min 0.300
_refine_diff_density_max 2.225
_refine_diff_density_min -1.237
_refine_diff_density_rms 0.160
_refine_ls_extinction_method none
_refine_ls_goodness_of_fit_ref 1.227
_refine_ls_hydrogen_treatment constr
_refine_ls_matrix_type full
_refine_ls_number_parameters 352
_refine_ls_number_reflns 7799
_refine_ls_number_restraints 0
_refine_ls_restrained_S_all 1.227
_refine_ls_R_factor_all 0.0724
_refine_ls_R_factor_gt 0.0646
_refine_ls_shift/su_max 0.000
_refine_ls_shift/su_mean 0.000
_refine_ls_structure_factor_coef Fsqd
_refine_ls_weighting_details 'calc w=1/[\s^2^(Fo^2^)+(0.0195P)^2^+21.0247P] where P=(Fo^2^+2Fc^2^)/3'
_refine_ls_weighting_scheme calc
_refine_ls_wR_factor_gt 0.1677
_refine_ls_wR_factor_ref 0.1705
_reflns_number_gt 6878
_reflns_number_total 7799
_reflns_threshold_expression >2sigma(I)
_cod_data_source_file ic2022177_si_002_3.cif
_cod_data_source_block ewbw10
_cod_original_cell_volume 1844.1(6)
_cod_database_code 4328266

loop_
_symmetry_equiv_pos_as_xyz
'x, y, z'
'-x, -y, -z'

loop_
_atom_site_label
_atom_site_type_symbol
_atom_site_fract_x
_atom_site_fract_y
_atom_site_fract_z
_atom_site_U_iso_or_equiv
_atom_site_adp_type
_atom_site_occupancy
_atom_site_symmetry_multiplicity
_atom_site_calc_flag
_atom_site_refinement_flags
Ru1 Ru 0.63002(6) 0.98395(4) 0.73364(2) 0.01105(13) Uani 1 1 d .
P1 P 0.70668(18) 0.83696(14) 0.65872(8) 0.0135(3) Uani 1 1 d .
C1 C 0.7443(7) 0.9707(5) 0.8247(3) 0.0134(11) Uani 1 1 d .
H1A H 0.6875 0.9013 0.8472 0.016 Uiso 1 1 calc R
Cl1 Cl 0.36820(17) 0.83119(13) 0.72476(8) 0.0185(3) Uani 1 1 d .
O1 O 0.9217(5) 1.1822(4) 0.7093(2) 0.0208(9) Uani 1 1 d .
C2 C 0.8831(7) 1.0386(6) 0.8605(3) 0.0171(12) Uani 1 1 d .
H2A H 0.9492 1.1058 0.8390 0.021 Uiso 1 1 calc R
P2 P 0.53759(18) 1.13510(14) 0.79449(8) 0.0139(3) Uani 1 1 d .
O2 O 1.1179(6) 1.2255(4) 0.9476(3) 0.0278(11) Uani 1 1 d .
Cl2 Cl -0.1138(2) 0.35641(18) 0.55029(11) 0.0359(4) Uani 1 1 d .
C3 C 0.9426(7) 1.0175(6) 0.9311(3) 0.0171(12) Uani 1 1 d .
Cl3 Cl 0.1853(2) 0.3369(2) 0.58528(11) 0.0382(4) Uani 1 1 d .
C4 C 0.8816(8) 0.9019(6) 0.9576(3) 0.0194(12) Uani 1 1 d .
H4 H 0.8009 0.8340 0.9289 0.023 Uiso 1 1 calc R
Cl4 Cl 0.1322(2) 0.56076(15) 0.64040(10) 0.0325(4) Uani 1 1 d .
C5 C 1.0626(8) 1.1143(6) 0.9752(3) 0.0193(12) Uani 1 1 d .
Cl5 Cl 1.3932(2) 1.64467(18) 0.90187(10) 0.0318(4) Uani 1 1 d .
C6 C 1.2445(8) 1.3248(6) 0.9886(4) 0.0275(15) Uani 1 1 d .
H6A H 1.2722 1.3982 0.9634 0.041 Uiso 1 1 calc R
H6B H 1.3343 1.2988 0.9944 0.041 Uiso 1 1 calc R
H6C H 1.2143 1.3458 1.0363 0.041 Uiso 1 1 calc R
Cl6 Cl 1.1243(2) 1.45114(16) 0.81954(10) 0.0344(4) Uani 1 1 d .
Cl7 Cl 1.0929(2) 1.67302(19) 0.89546(13) 0.0434(5) Uani 1 1 d .
C11 C 0.8070(7) 1.1048(5) 0.7190(3) 0.0162(12) Uani 1 1 d .
C12 C 0.6750(8) 0.8569(6) 0.5625(3) 0.0195(13) Uani 1 1 d .
H12A H 0.7207 0.8039 0.5324 0.023 Uiso 1 1 calc R
C13 C 0.5008(8) 0.8142(7) 0.5360(4) 0.0272(15) Uani 1 1 d .
H13A H 0.4888 0.8258 0.4852 0.041 Uiso 1 1 calc R
H13B H 0.4530 0.8639 0.5653 0.041 Uiso 1 1 calc R
H13C H 0.4496 0.7256 0.5405 0.041 Uiso 1 1 calc R
C14 C 0.7572(9) 0.9929(6) 0.5509(4) 0.0260(14) Uani 1 1 d .
H14A H 0.7386 1.0005 0.4999 0.039 Uiso 1 1 calc R
H14B H 0.8693 1.0181 0.5645 0.039 Uiso 1 1 calc R
H14C H 0.7161 1.0470 0.5809 0.039 Uiso 1 1 calc R
C15 C 0.9169(7) 0.8611(6) 0.6731(3) 0.0186(12) Uani 1 1 d .
H15A H 0.9725 0.9530 0.6881 0.022 Uiso 1 1 calc R
C16 C 0.9513(8) 0.7983(6) 0.7369(3) 0.0216(13) Uani 1 1 d .
H16A H 1.0629 0.8128 0.7433 0.032 Uiso 1 1 calc R
H16B H 0.8917 0.7081 0.7270 0.032 Uiso 1 1 calc R
H16C H 0.9212 0.8339 0.7811 0.032 Uiso 1 1 calc R
C17 C 0.9934(8) 0.8254(7) 0.6074(4) 0.0253(14) Uani 1 1 d .
H17A H 1.1037 0.8428 0.6218 0.038 Uiso 1 1 calc R
H17B H 0.9841 0.8744 0.5692 0.038 Uiso 1 1 calc R
H17C H 0.9409 0.7361 0.5894 0.038 Uiso 1 1 calc R
C18 C 0.5882(7) 0.6690(5) 0.6585(3) 0.0189(12) Uani 1 1 d .
H18A H 0.4802 0.6593 0.6398 0.023 Uiso 1 1 calc R
C19 C 0.6307(8) 0.5764(6) 0.6070(4) 0.0252(14) Uani 1 1 d .
H19A H 0.5619 0.4910 0.6107 0.038 Uiso 1 1 calc R
H19B H 0.7391 0.5856 0.6200 0.038 Uiso 1 1 calc R
H19C H 0.6184 0.5932 0.5574 0.038 Uiso 1 1 calc R
C20 C 0.5739(9) 0.6309(6) 0.7344(4) 0.0248(14) Uani 1 1 d .
H20A H 0.5100 0.5420 0.7306 0.037 Uiso 1 1 calc R
H20B H 0.5248 0.6805 0.7630 0.037 Uiso 1 1 calc R
H20C H 0.6778 0.6461 0.7581 0.037 Uiso 1 1 calc R
C21 C 0.6839(8) 1.2964(6) 0.8084(4) 0.0217(13) Uani 1 1 d .
H21A H 0.7849 1.2884 0.8245 0.026 Uiso 1 1 calc R
C22 C 0.6634(9) 1.3931(6) 0.8658(4) 0.0287(15) Uani 1 1 d .
H22A H 0.7488 1.4735 0.8670 0.043 Uiso 1 1 calc R
H22B H 0.6645 1.3650 0.9132 0.043 Uiso 1 1 calc R
H22C H 0.5639 1.4029 0.8539 0.043 Uiso 1 1 calc R
C23 C 0.7091(8) 1.3509(6) 0.7371(4) 0.0254(14) Uani 1 1 d .
H23A H 0.7865 1.4361 0.7465 0.038 Uiso 1 1 calc R
H23B H 0.6104 1.3526 0.7157 0.038 Uiso 1 1 calc R
H23C H 0.7464 1.2987 0.7035 0.038 Uiso 1 1 calc R
C24 C 0.3598(7) 1.1303(6) 0.7396(3) 0.0188(12) Uani 1 1 d .
H24A H 0.2773 1.0489 0.7450 0.023 Uiso 1 1 calc R
C25 C 0.2942(8) 1.2307(6) 0.7659(4) 0.0257(14) Uani 1 1 d .
H25A H 0.2009 1.2202 0.7340 0.039 Uiso 1 1 calc R
H25B H 0.3728 1.3138 0.7652 0.039 Uiso 1 1 calc R
H25C H 0.2668 1.2223 0.8153 0.039 Uiso 1 1 calc R
C26 C 0.3762(9) 1.1243(7) 0.6587(3) 0.0254(14) Uani 1 1 d .
H26A H 0.2793 1.1214 0.6327 0.038 Uiso 1 1 calc R
H26B H 0.3973 1.0490 0.6414 0.038 Uiso 1 1 calc R
H26C H 0.4624 1.1985 0.6500 0.038 Uiso 1 1 calc R
C27 C 0.4707(8) 1.1173(6) 0.8856(3) 0.0195(12) Uani 1 1 d .
H27A H 0.4396 1.1904 0.9007 0.023 Uiso 1 1 calc R
C28 C 0.5997(9) 1.1232(7) 0.9422(4) 0.0279(15) Uani 1 1 d .
H28A H 0.5585 1.1136 0.9891 0.042 Uiso 1 1 calc R
H28B H 0.6854 1.2040 0.9458 0.042 Uiso 1 1 calc R
H28C H 0.6380 1.0557 0.9281 0.042 Uiso 1 1 calc R
C29 C 0.3265(9) 0.9995(7) 0.8862(4) 0.0271(15) Uani 1 1 d .
H29A H 0.2968 0.9955 0.9355 0.041 Uiso 1 1 calc R
H29B H 0.3502 0.9253 0.8692 0.041 Uiso 1 1 calc R
H29C H 0.2402 1.0025 0.8542 0.041 Uiso 1 1 calc R
C30 C 0.0465(8) 0.3978(6) 0.6159(3) 0.0210(13) Uani 1 1 d .
H30A H 0.0085 0.3603 0.6599 0.025 Uiso 1 1 calc R
C31 C 1.2161(8) 1.6134(6) 0.8478(4) 0.0261(14) Uani 1 1 d .
H31A H 1.2401 1.6558 0.8040 0.031 Uiso 1 1 calc R

loop_
_atom_site_aniso_label
_atom_site_aniso_U_11
_atom_site_aniso_U_22
_atom_site_aniso_U_33
_atom_site_aniso_U_23
_atom_site_aniso_U_13
_atom_site_aniso_U_12
Ru1 0.0110(2) 0.0095(2) 0.0130(2) 0.00165(15) -0.00022(16) 0.00437(16)
P1 0.0132(7) 0.0123(7) 0.0163(7) 0.0016(5) 0.0008(5) 0.0063(6)
C1 0.014(3) 0.013(3) 0.017(3) 0.004(2) 0.001(2) 0.009(2)
Cl1 0.0131(7) 0.0126(6) 0.0279(7) 0.0001(5) 0.0018(5) 0.0031(5)
O1 0.018(2) 0.015(2) 0.031(2) 0.0062(18) 0.0017(18) 0.0058(18)
C2 0.016(3) 0.019(3) 0.018(3) 0.005(2) 0.001(2) 0.009(2)
P2 0.0143(7) 0.0120(7) 0.0160(7) 0.0006(5) -0.0004(6) 0.0065(6)
O2 0.034(3) 0.018(2) 0.025(2) 0.0061(19) -0.011(2) 0.002(2)
Cl2 0.0269(9) 0.0346(10) 0.0383(10) 0.0016(8) -0.0079(7) 0.0046(8)
C3 0.015(3) 0.019(3) 0.018(3) 0.002(2) -0.003(2) 0.008(2)
Cl3 0.0381(11) 0.0431(11) 0.0401(10) -0.0006(8) 0.0038(8) 0.0251(9)
C4 0.020(3) 0.017(3) 0.019(3) 0.000(2) -0.003(2) 0.006(2)
Cl4 0.0430(11) 0.0138(7) 0.0343(9) 0.0025(6) -0.0006(8) 0.0035(7)
C5 0.021(3) 0.016(3) 0.021(3) 0.004(2) 0.000(2) 0.006(2)
Cl5 0.0245(9) 0.0354(9) 0.0306(9) 0.0014(7) -0.0020(7) 0.0063(7)
C6 0.025(4) 0.019(3) 0.029(3) 0.004(3) -0.007(3) -0.002(3)
Cl6 0.0368(10) 0.0201(8) 0.0397(10) 0.0017(7) -0.0061(8) 0.0048(7)
Cl7 0.0306(10) 0.0316(10) 0.0672(14) 0.0007(9) 0.0085(9) 0.0119(8)
C11 0.018(3) 0.014(3) 0.017(3) 0.002(2) 0.000(2) 0.008(2)
C12 0.026(3) 0.018(3) 0.013(3) 0.002(2) 0.002(2) 0.006(3)
C13 0.027(4) 0.031(4) 0.021(3) 0.004(3) -0.003(3) 0.009(3)
C14 0.035(4) 0.024(3) 0.019(3) 0.006(3) 0.003(3) 0.009(3)
C15 0.014(3) 0.018(3) 0.025(3) 0.001(2) 0.003(2) 0.008(2)
C16 0.016(3) 0.028(3) 0.025(3) 0.003(3) -0.001(2) 0.012(3)
C17 0.022(3) 0.030(4) 0.030(3) 0.006(3) 0.009(3) 0.016(3)
C18 0.016(3) 0.012(3) 0.027(3) 0.001(2) 0.002(2) 0.005(2)
C19 0.025(4) 0.013(3) 0.034(4) -0.001(3) 0.006(3) 0.003(3)
C20 0.029(4) 0.022(3) 0.030(3) 0.008(3) 0.006(3) 0.016(3)
C21 0.024(3) 0.015(3) 0.026(3) 0.000(2) 0.000(3) 0.009(3)
C22 0.029(4) 0.015(3) 0.036(4) -0.006(3) 0.001(3) 0.005(3)
C23 0.025(4) 0.016(3) 0.038(4) 0.008(3) 0.006(3) 0.009(3)
C24 0.017(3) 0.018(3) 0.026(3) 0.002(2) 0.000(2) 0.012(2)
C25 0.024(4) 0.026(3) 0.033(4) 0.003(3) 0.003(3) 0.017(3)
C26 0.034(4) 0.027(3) 0.022(3) 0.003(3) -0.004(3) 0.020(3)
C27 0.021(3) 0.022(3) 0.017(3) 0.001(2) 0.002(2) 0.010(3)
C28 0.036(4) 0.034(4) 0.017(3) 0.002(3) 0.000(3) 0.018(3)
C29 0.030(4) 0.026(3) 0.024(3) 0.006(3) 0.007(3) 0.008(3)
C30 0.023(3) 0.017(3) 0.023(3) 0.002(2) 0.002(3) 0.008(3)
C31 0.027(4) 0.020(3) 0.030(3) 0.004(3) 0.002(3) 0.008(3)

loop_
_atom_type_symbol
_atom_type_description
_atom_type_scat_dispersion_real
_atom_type_scat_dispersion_imag
_atom_type_scat_source
C C 0.0033 0.0016 'International Tables Vol C Tables 4.2.6.8 and 6.1.1.4'
H H 0.0000 0.0000 'International Tables Vol C Tables 4.2.6.8 and 6.1.1.4'
O O 0.0106 0.0060 'International Tables Vol C Tables 4.2.6.8 and 6.1.1.4'
P P 0.1023 0.0942 'International Tables Vol C Tables 4.2.6.8 and 6.1.1.4'
Cl Cl 0.1484 0.1585 'International Tables Vol C Tables 4.2.6.8 and 6.1.1.4'
Ru Ru -1.2594 0.8363 'International Tables Vol C Tables 4.2.6.8 and 6.1.1.4'

loop_
_geom_angle_atom_site_label_1
_geom_angle_atom_site_label_2
_geom_angle_atom_site_label_3
_geom_angle
_geom_angle_site_symmetry_1
_geom_angle_site_symmetry_3
C11 Ru1 C1 87.0(3) . .
C11 Ru1 P1 88.49(19) . .
C1 Ru1 P1 94.75(16) . .
C11 Ru1 P2 91.35(19) . .
C1 Ru1 P2 92.64(16) . .
P1 Ru1 P2 172.59(5) . .
C11 Ru1 Cl1 165.65(19) . .
C1 Ru1 Cl1 107.33(18) . .
P1 Ru1 Cl1 89.91(6) . .
P2 Ru1 Cl1 88.42(6) . .
C15 P1 C18 109.4(3) . .
C15 P1 C12 104.3(3) . .
C18 P1 C12 102.5(3) . .
C15 P1 Ru1 114.6(2) . .
C18 P1 Ru1 115.9(2) . .
C12 P1 Ru1 108.7(2) . .
C2 C1 Ru1 133.6(5) . .
C2 C1 H1A 113.2 . .
Ru1 C1 H1A 113.2 . .
C1 C2 C3 125.1(6) . .
C1 C2 H2A 117.4 . .
C3 C2 H2A 117.4 . .
C21 P2 C27 102.6(3) . .
C21 P2 C24 109.5(3) . .
C27 P2 C24 102.5(3) . .
C21 P2 Ru1 113.2(2) . .
C27 P2 Ru1 120.1(2) . .
C24 P2 Ru1 108.1(2) . .
C5 O2 C6 117.5(5) . .
C5 C3 C4 117.2(5) . .
C5 C3 C2 120.3(6) . .
C4 C3 C2 122.5(6) . .
C5 C4 C3 121.2(6) 2_777 .
C5 C4 H4 119.4 2_777 .
C3 C4 H4 119.4 . .
O2 C5 C4 123.1(6) . 2_777
O2 C5 C3 115.3(5) . .
C4 C5 C3 121.6(6) 2_777 .
O2 C6 H6A 109.5 . .
O2 C6 H6B 109.5 . .
H6A C6 H6B 109.5 . .
O2 C6 H6C 109.5 . .
H6A C6 H6C 109.5 . .
H6B C6 H6C 109.5 . .
O1 C11 Ru1 179.5(6) . .
C14 C12 C13 109.5(6) . .
C14 C12 P1 111.3(4) . .
C13 C12 P1 111.8(4) . .
C14 C12 H12A 108.0 . .
C13 C12 H12A 108.0 . .
P1 C12 H12A 108.0 . .
C12 C13 H13A 109.5 . .
C12 C13 H13B 109.5 . .
H13A C13 H13B 109.5 . .
C12 C13 H13C 109.5 . .
H13A C13 H13C 109.5 . .
H13B C13 H13C 109.5 . .
C12 C14 H14A 109.5 . .
C12 C14 H14B 109.5 . .
H14A C14 H14B 109.5 . .
C12 C14 H14C 109.5 . .
H14A C14 H14C 109.5 . .
H14B C14 H14C 109.5 . .
C17 C15 C16 109.6(5) . .
C17 C15 P1 117.3(5) . .
C16 C15 P1 111.4(4) . .
C17 C15 H15A 105.9 . .
C16 C15 H15A 105.9 . .
P1 C15 H15A 105.9 . .
C15 C16 H16A 109.5 . .
C15 C16 H16B 109.5 . .
H16A C16 H16B 109.5 . .
C15 C16 H16C 109.5 . .
H16A C16 H16C 109.5 . .
H16B C16 H16C 109.5 . .
C15 C17 H17A 109.5 . .
C15 C17 H17B 109.5 . .
H17A C17 H17B 109.5 . .
C15 C17 H17C 109.5 . .
H17A C17 H17C 109.5 . .
H17B C17 H17C 109.5 . .
C19 C18 C20 111.5(5) . .
C19 C18 P1 115.7(5) . .
C20 C18 P1 113.5(4) . .
C19 C18 H18A 105.0 . .
C20 C18 H18A 105.0 . .
P1 C18 H18A 105.0 . .
C18 C19 H19A 109.5 . .
C18 C19 H19B 109.5 . .
H19A C19 H19B 109.5 . .
C18 C19 H19C 109.5 . .
H19A C19 H19C 109.5 . .
H19B C19 H19C 109.5 . .
C18 C20 H20A 109.5 . .
C18 C20 H20B 109.5 . .
H20A C20 H20B 109.5 . .
C18 C20 H20C 109.5 . .
H20A C20 H20C 109.5 . .
H20B C20 H20C 109.5 . .
C22 C21 C23 108.9(5) . .
C22 C21 P2 118.6(5) . .
C23 C21 P2 111.7(5) . .
C22 C21 H21A 105.5 . .
C23 C21 H21A 105.5 . .
P2 C21 H21A 105.5 . .
C21 C22 H22A 109.5 . .
C21 C22 H22B 109.5 . .
H22A C22 H22B 109.5 . .
C21 C22 H22C 109.5 . .
H22A C22 H22C 109.5 . .
H22B C22 H22C 109.5 . .
C21 C23 H23A 109.5 . .
C21 C23 H23B 109.5 . .
H23A C23 H23B 109.5 . .
C21 C23 H23C 109.5 . .
H23A C23 H23C 109.5 . .
H23B C23 H23C 109.5 . .
C26 C24 C25 111.2(5) . .
C26 C24 P2 113.2(5) . .
C25 C24 P2 115.5(5) . .
C26 C24 H24A 105.3 . .
C25 C24 H24A 105.3 . .
P2 C24 H24A 105.3 . .
C24 C25 H25A 109.5 . .
C24 C25 H25B 109.5 . .
H25A C25 H25B 109.5 . .
C24 C25 H25C 109.5 . .
H25A C25 H25C 109.5 . .
H25B C25 H25C 109.5 . .
C24 C26 H26A 109.5 . .
C24 C26 H26B 109.5 . .
H26A C26 H26B 109.5 . .
C24 C26 H26C 109.5 . .
H26A C26 H26C 109.5 . .
H26B C26 H26C 109.5 . .
C28 C27 C29 110.4(6) . .
C28 C27 P2 112.7(5) . .
C29 C27 P2 113.3(4) . .
C28 C27 H27A 106.6 . .
C29 C27 H27A 106.6 . .
P2 C27 H27A 106.6 . .
C27 C28 H28A 109.5 . .
C27 C28 H28B 109.5 . .
H28A C28 H28B 109.5 . .
C27 C28 H28C 109.5 . .
H28A C28 H28C 109.5 . .
H28B C28 H28C 109.5 . .
C27 C29 H29A 109.5 . .
C27 C29 H29B 109.5 . .
H29A C29 H29B 109.5 . .
C27 C29 H29C 109.5 . .
H29A C29 H29C 109.5 . .
H29B C29 H29C 109.5 . .
Cl2 C30 Cl3 110.7(4) . .
Cl2 C30 Cl4 111.6(4) . .
Cl3 C30 Cl4 110.4(4) . .
Cl2 C30 H30A 108.0 . .
Cl3 C30 H30A 108.0 . .
Cl4 C30 H30A 108.0 . .
Cl7 C31 Cl6 110.8(4) . .
Cl7 C31 Cl5 110.5(4) . .
Cl6 C31 Cl5 110.1(4) . .
Cl7 C31 H31A 108.4 . .
Cl6 C31 H31A 108.4 . .
Cl5 C31 H31A 108.4 . .

loop_
_geom_bond_atom_site_label_1
_geom_bond_atom_site_label_2
_geom_bond_distance
_geom_bond_site_symmetry_2
Ru1 C11 1.795(6) .
Ru1 C1 2.002(6) .
Ru1 P1 2.4009(17) .
Ru1 P2 2.4036(16) .
Ru1 Cl1 2.4200(18) .
P1 C15 1.857(6) .
P1 C18 1.861(6) .
P1 C12 1.862(6) .
C1 C2 1.332(9) .
C1 H1A 0.9500 .
O1 C11 1.159(8) .
C2 C3 1.482(8) .
C2 H2A 0.9500 .
P2 C21 1.854(7) .
P2 C27 1.856(6) .
P2 C24 1.864(6) .
O2 C5 1.378(8) .
O2 C6 1.421(8) .
Cl2 C30 1.755(7) .
C3 C5 1.403(9) .
C3 C4 1.414(9) .
Cl3 C30 1.758(7) .
C4 C5 1.389(9) 2_777
C4 H4 0.9500 .
Cl4 C30 1.758(7) .
C5 C4 1.389(9) 2_777
Cl5 C31 1.769(8) .
C6 H6A 0.9800 .
C6 H6B 0.9800 .
C6 H6C 0.9800 .
Cl6 C31 1.764(7) .
Cl7 C31 1.758(8) .
C12 C14 1.531(9) .
C12 C13 1.537(9) .
C12 H12A 1.0000 .
C13 H13A 0.9800 .
C13 H13B 0.9800 .
C13 H13C 0.9800 .
C14 H14A 0.9800 .
C14 H14B 0.9800 .
C14 H14C 0.9800 .
C15 C17 1.540(9) .
C15 C16 1.541(9) .
C15 H15A 1.0000 .
C16 H16A 0.9800 .
C16 H16B 0.9800 .
C16 H16C 0.9800 .
C17 H17A 0.9800 .
C17 H17B 0.9800 .
C17 H17C 0.9800 .
C18 C19 1.525(9) .
C18 C20 1.535(9) .
C18 H18A 1.0000 .
C19 H19A 0.9800 .
C19 H19B 0.9800 .
C19 H19C 0.9800 .
C20 H20A 0.9800 .
C20 H20B 0.9800 .
C20 H20C 0.9800 .
C21 C22 1.528(9) .
C21 C23 1.537(9) .
C21 H21A 1.0000 .
C22 H22A 0.9800 .
C22 H22B 0.9800 .
C22 H22C 0.9800 .
C23 H23A 0.9800 .
C23 H23B 0.9800 .
C23 H23C 0.9800 .
C24 C26 1.528(9) .
C24 C25 1.533(8) .
C24 H24A 1.0000 .
C25 H25A 0.9800 .
C25 H25B 0.9800 .
C25 H25C 0.9800 .
C26 H26A 0.9800 .
C26 H26B 0.9800 .
C26 H26C 0.9800 .
C27 C28 1.525(9) .
C27 C29 1.533(9) .
C27 H27A 1.0000 .
C28 H28A 0.9800 .
C28 H28B 0.9800 .
C28 H28C 0.9800 .
C29 H29A 0.9800 .
C29 H29B 0.9800 .
C29 H29C 0.9800 .
C30 H30A 1.0000 .
C31 H31A 1.0000 .
